data_2241758
loop_
_publ_author_name
'Yennawar, Hemant P.'
'Coyle, David J.'
'Noble, Duncan J.'
'Yang, Ziwei'
'Silverberg, Lee J.'

_publ_section_title
;
 Crystal structures of three substituted
 3-aryl-2-phenyl-2,3-dihydro-4<i>H</i>-1,3-benzothiazin-4-ones
;
_journal_issue 8
_journal_name_full 'Acta Crystallographica Section E'
_journal_page_first 1108
_journal_page_last 1112
_journal_paper_doi 10.1107/S2056989016011002
_journal_volume 72
_journal_year 2016
_chemical_formula_iupac 'C21 H17 N O2 S'
_chemical_formula_moiety 'C21 H17 N O2 S'
_chemical_formula_sum 'C21 H17 N O2 S'
_chemical_formula_weight 347.42
_chemical_melting_point_gt 365
_chemical_melting_point_lt 369
_chemical_name_systematic
;
3-(4-Methoxyphenyl)-2-phenyl-4<i>H</i>-1,3-benzothiazin-4-one
;
_space_group_IT_number 15
_symmetry_cell_setting monoclinic
_symmetry_space_group_name_Hall '-C 2yc'
_symmetry_space_group_name_H-M 'C 1 2/c 1'
_atom_sites_solution_hydrogens geom
_atom_sites_solution_primary direct
_atom_sites_solution_secondary difmap
_cell_angle_alpha 90.00
_cell_angle_beta 98.385(5)
_cell_angle_gamma 90.00
_cell_formula_units_Z 8
_cell_length_a 17.820(4)
_cell_length_b 11.016(3)
_cell_length_c 17.890(4)
_cell_measurement_reflns_used 4847
_cell_measurement_temperature 298(2)
_cell_measurement_theta_max 28.273
_cell_measurement_theta_min 2.299
_cell_volume 3474.4(15)
_computing_cell_refinement
;
SAINT (Bruker, 2001)
;
_computing_data_collection
;
SMART (Bruker, 2001)
;
_computing_data_reduction
;
SAINT (Bruker, 2001)
;
_computing_molecular_graphics
;
OLEX2 (Dolomanov <i>et al.</i>, 2009)
;
_computing_publication_material
;
OLEX2 (Dolomanov <i>et al.</i>, 2009)
;
_computing_structure_refinement
;
SHELXL2014 (Sheldrick, 2015)
;
_computing_structure_solution
;
SHELXS97 (Sheldrick, 2008)
;
_diffrn_ambient_temperature 298(2)
_diffrn_measured_fraction_theta_full 0.998
_diffrn_measured_fraction_theta_max 0.998
_diffrn_measurement_device_type 'Bruker CCD area-detector'
_diffrn_measurement_method 'phi and omega scans'
_diffrn_radiation_monochromator graphite
_diffrn_radiation_source 'fine-focus sealed tube'
_diffrn_radiation_type MoK\a
_diffrn_radiation_wavelength 0.71073
_diffrn_reflns_av_R_equivalents 0.0240
_diffrn_reflns_av_sigmaI/netI 0.0243
_diffrn_reflns_limit_h_max 23
_diffrn_reflns_limit_h_min -20
_diffrn_reflns_limit_k_max 14
_diffrn_reflns_limit_k_min -14
_diffrn_reflns_limit_l_max 23
_diffrn_reflns_limit_l_min -23
_diffrn_reflns_number 15005
_diffrn_reflns_theta_full 28.26
_diffrn_reflns_theta_max 28.26
_diffrn_reflns_theta_min 2.18
_exptl_absorpt_coefficient_mu 0.200
_exptl_absorpt_correction_T_max 0.986
_exptl_absorpt_correction_T_min 0.940
_exptl_absorpt_correction_type multi-scan
_exptl_absorpt_process_details
;
(SADABS; Bruker, 2001)
;
_exptl_crystal_colour colorless
_exptl_crystal_density_diffrn 1.328
_exptl_crystal_density_method 'not measured'
_exptl_crystal_description block
_exptl_crystal_F_000 1456
_exptl_crystal_size_max 0.26
_exptl_crystal_size_mid 0.24
_exptl_crystal_size_min 0.12
_refine_diff_density_max 0.221
_refine_diff_density_min -0.369
_refine_ls_extinction_method none
_refine_ls_goodness_of_fit_ref 1.045
_refine_ls_hydrogen_treatment constr
_refine_ls_matrix_type full
_refine_ls_number_parameters 227
_refine_ls_number_reflns 4284
_refine_ls_number_restraints 0
_refine_ls_restrained_S_all 1.045
_refine_ls_R_factor_all 0.0572
_refine_ls_R_factor_gt 0.0452
_refine_ls_shift/su_max 0.000
_refine_ls_shift/su_mean 0.000
_refine_ls_structure_factor_coef Fsqd
_refine_ls_weighting_details 'calc w=1/[\s^2^(Fo^2^)+(0.0702P)^2^+0.7957P] where P=(Fo^2^+2Fc^2^)/3'
_refine_ls_weighting_scheme calc
_refine_ls_wR_factor_gt 0.1173
_refine_ls_wR_factor_ref 0.1254
_reflns_number_gt 3414
_reflns_number_total 4284
_reflns_threshold_expression >2sigma(I)
_cod_data_source_file zs2362sup1.cif
_cod_data_source_block I
_cod_original_sg_symbol_H-M 'C 2/c'
_cod_database_code 2241758

loop_
_symmetry_equiv_pos_as_xyz
'x, y, z'
'-x, y, -z+1/2'
'x+1/2, y+1/2, z'
'-x+1/2, y+1/2, -z+1/2'
'-x, -y, -z'
'x, -y, z-1/2'
'-x+1/2, -y+1/2, -z'
'x+1/2, -y+1/2, z-1/2'

loop_
_atom_site_type_symbol
_atom_site_label
_atom_site_fract_x
_atom_site_fract_y
_atom_site_fract_z
_atom_site_U_iso_or_equiv
_atom_site_adp_type
_atom_site_calc_flag
_atom_site_refinement_flags
_atom_site_occupancy
_atom_site_symmetry_multiplicity
C C1 0.17986(7) 0.37162(13) 0.33545(8) 0.0429(3) Uani d . 1 1
H H1 0.1812 0.3332 0.3850 0.052 Uiso calc R 1 1
C C2 0.28205(7) 0.42680(12) 0.26124(7) 0.0387(3) Uani d . 1 1
C C3 0.22572(8) 0.41320(12) 0.19132(8) 0.0411(3) Uani d . 1 1
C C4 0.16382(8) 0.33411(13) 0.18637(8) 0.0453(3) Uani d . 1 1
C C5 0.11974(9) 0.31295(16) 0.11634(10) 0.0604(4) Uani d . 1 1
H H5 0.0793 0.2588 0.1126 0.072 Uiso calc R 1 1
C C6 0.13587(11) 0.3717(2) 0.05331(10) 0.0709(5) Uani d . 1 1
H H6 0.1068 0.3565 0.0068 0.085 Uiso calc R 1 1
C C7 0.19525(11) 0.4538(2) 0.05825(10) 0.0689(5) Uani d . 1 1
H H7 0.2047 0.4957 0.0155 0.083 Uiso calc R 1 1
C C8 0.24026(9) 0.47316(15) 0.12662(8) 0.0529(4) Uani d . 1 1
H H8 0.2808 0.5270 0.1295 0.063 Uiso calc R 1 1
C C9 0.12871(7) 0.48211(12) 0.33619(7) 0.0395(3) Uani d . 1 1
C C10 0.15308(9) 0.59940(14) 0.32618(9) 0.0491(3) Uani d . 1 1
H H10 0.2023 0.6131 0.3168 0.059 Uiso calc R 1 1
C C11 0.10443(10) 0.69663(15) 0.33011(10) 0.0571(4) Uani d . 1 1
H H11 0.1213 0.7752 0.3232 0.068 Uiso calc R 1 1
C C12 0.03146(10) 0.67779(16) 0.34414(10) 0.0578(4) Uani d . 1 1
H H12 -0.0010 0.7433 0.3469 0.069 Uiso calc R 1 1
C C13 0.00683(9) 0.56148(16) 0.35406(10) 0.0562(4) Uani d . 1 1
H H13 -0.0425 0.5484 0.3635 0.067 Uiso calc R 1 1
C C14 0.05456(8) 0.46423(15) 0.35005(8) 0.0484(3) Uani d . 1 1
H H14 0.0372 0.3859 0.3567 0.058 Uiso calc R 1 1
C C15 0.31352(7) 0.39619(13) 0.39612(7) 0.0405(3) Uani d . 1 1
C C16 0.34533(10) 0.28627(14) 0.42046(9) 0.0530(4) Uani d . 1 1
H H16 0.3329 0.2165 0.3921 0.064 Uiso calc R 1 1
C C17 0.39550(10) 0.27956(15) 0.48685(9) 0.0568(4) Uani d . 1 1
H H17 0.4167 0.2053 0.5031 0.068 Uiso calc R 1 1
C C18 0.41438(8) 0.38303(14) 0.52936(7) 0.0441(3) Uani d . 1 1
C C19 0.38413(9) 0.49301(14) 0.50441(9) 0.0499(4) Uani d . 1 1
H H19 0.3975 0.5632 0.5320 0.060 Uiso calc R 1 1
C C20 0.33346(8) 0.49867(13) 0.43761(9) 0.0492(4) Uani d . 1 1
H H20 0.3128 0.5731 0.4209 0.059 Uiso calc R 1 1
C C21 0.48531(10) 0.46879(18) 0.64109(9) 0.0625(5) Uani d . 1 1
H H21A 0.5066 0.5295 0.6119 0.094 Uiso calc R 1 1
H H21B 0.5224 0.4448 0.6829 0.094 Uiso calc R 1 1
H H21C 0.4416 0.5014 0.6598 0.094 Uiso calc R 1 1
N N1 0.25868(6) 0.39985(11) 0.32831(6) 0.0424(3) Uani d . 1 1
O O1 0.34743(5) 0.45779(10) 0.25787(6) 0.0511(3) Uani d . 1 1
O O2 0.46342(7) 0.36572(11) 0.59465(6) 0.0601(3) Uani d . 1 1
S S1 0.14215(2) 0.25763(3) 0.26647(3) 0.05493(15) Uani d . 1 1

loop_
_atom_site_aniso_label
_atom_site_aniso_U_11
_atom_site_aniso_U_22
_atom_site_aniso_U_33
_atom_site_aniso_U_12
_atom_site_aniso_U_13
_atom_site_aniso_U_23
C1 0.0365(7) 0.0455(7) 0.0465(7) -0.0048(6) 0.0049(6) 0.0087(6)
C2 0.0370(7) 0.0353(6) 0.0438(7) 0.0003(5) 0.0057(5) -0.0008(5)
C3 0.0392(7) 0.0404(7) 0.0431(7) 0.0045(6) 0.0043(5) -0.0041(5)
C4 0.0393(7) 0.0398(7) 0.0558(8) 0.0048(6) 0.0040(6) -0.0100(6)
C5 0.0439(8) 0.0628(10) 0.0712(11) 0.0028(8) -0.0025(7) -0.0260(9)
C6 0.0614(11) 0.0961(15) 0.0507(9) 0.0139(10) -0.0065(8) -0.0204(9)
C7 0.0690(12) 0.0926(14) 0.0445(8) 0.0150(11) 0.0065(8) 0.0023(9)
C8 0.0531(9) 0.0593(9) 0.0465(8) 0.0037(7) 0.0083(7) 0.0012(7)
C9 0.0349(6) 0.0451(7) 0.0379(6) -0.0037(6) 0.0031(5) 0.0028(5)
C10 0.0403(7) 0.0490(8) 0.0594(8) -0.0051(6) 0.0116(6) 0.0050(7)
C11 0.0588(10) 0.0440(8) 0.0702(10) -0.0028(7) 0.0151(8) 0.0016(7)
C12 0.0535(9) 0.0549(9) 0.0662(10) 0.0077(8) 0.0126(8) -0.0030(8)
C13 0.0381(8) 0.0645(10) 0.0678(10) -0.0003(7) 0.0135(7) 0.0004(8)
C14 0.0399(7) 0.0506(8) 0.0556(8) -0.0065(6) 0.0097(6) 0.0043(6)
C15 0.0350(7) 0.0462(7) 0.0398(6) 0.0015(6) 0.0040(5) 0.0035(5)
C16 0.0606(10) 0.0422(8) 0.0521(8) 0.0055(7) -0.0059(7) -0.0043(6)
C17 0.0659(10) 0.0439(8) 0.0553(9) 0.0126(7) -0.0089(8) 0.0021(7)
C18 0.0383(7) 0.0537(8) 0.0397(6) 0.0043(6) 0.0039(5) 0.0015(6)
C19 0.0502(8) 0.0452(8) 0.0521(8) 0.0014(6) -0.0001(7) -0.0062(6)
C20 0.0476(8) 0.0415(8) 0.0558(8) 0.0054(6) -0.0015(7) 0.0037(6)
C21 0.0509(9) 0.0859(13) 0.0483(8) 0.0029(9) -0.0013(7) -0.0147(8)
N1 0.0325(6) 0.0506(7) 0.0432(6) -0.0013(5) 0.0028(4) 0.0065(5)
O1 0.0384(5) 0.0636(7) 0.0520(6) -0.0094(5) 0.0083(4) -0.0003(5)
O2 0.0631(7) 0.0654(7) 0.0461(6) 0.0108(6) -0.0111(5) -0.0018(5)
S1 0.0508(2) 0.0384(2) 0.0756(3) -0.00997(16) 0.00913(19) -0.00040(17)

loop_
_atom_type_symbol
_atom_type_description
_atom_type_scat_dispersion_real
_atom_type_scat_dispersion_imag
_atom_type_scat_source
C C 0.0033 0.0016 'International Tables Vol C Tables 4.2.6.8 and 6.1.1.4'
H H 0.0000 0.0000 'International Tables Vol C Tables 4.2.6.8 and 6.1.1.4'
N N 0.0061 0.0033 'International Tables Vol C Tables 4.2.6.8 and 6.1.1.4'
O O 0.0106 0.0060 'International Tables Vol C Tables 4.2.6.8 and 6.1.1.4'
S S 0.1246 0.1234 'International Tables Vol C Tables 4.2.6.8 and 6.1.1.4'

loop_
_geom_angle_atom_site_label_1
_geom_angle_atom_site_label_2
_geom_angle_atom_site_label_3
_geom_angle
N1 C1 C9 114.51(11)
N1 C1 S1 110.61(10)
C9 C1 S1 113.29(9)
N1 C1 H1 105.9
C9 C1 H1 105.9
S1 C1 H1 105.9
O1 C2 N1 121.40(12)
O1 C2 C3 121.02(12)
N1 C2 C3 117.56(12)
C8 C3 C4 118.99(13)
C8 C3 C2 117.78(13)
C4 C3 C2 122.92(13)
C5 C4 C3 119.71(15)
C5 C4 S1 119.37(13)
C3 C4 S1 120.89(11)
C6 C5 C4 120.15(17)
C6 C5 H5 119.9
C4 C5 H5 119.9
C5 C6 C7 120.48(16)
C5 C6 H6 119.8
C7 C6 H6 119.8
C8 C7 C6 119.88(17)
C8 C7 H7 120.1
C6 C7 H7 120.1
C7 C8 C3 120.71(16)
C7 C8 H8 119.6
C3 C8 H8 119.6
C10 C9 C14 118.62(14)
C10 C9 C1 123.11(12)
C14 C9 C1 118.24(13)
C9 C10 C11 120.31(14)
C9 C10 H10 119.8
C11 C10 H10 119.8
C12 C11 C10 120.50(15)
C12 C11 H11 119.8
C10 C11 H11 119.8
C13 C12 C11 119.50(16)
C13 C12 H12 120.2
C11 C12 H12 120.2
C12 C13 C14 120.51(15)
C12 C13 H13 119.7
C14 C13 H13 119.7
C13 C14 C9 120.56(15)
C13 C14 H14 119.7
C9 C14 H14 119.7
C20 C15 C16 119.35(13)
C20 C15 N1 121.54(12)
C16 C15 N1 119.10(12)
C15 C16 C17 120.20(14)
C15 C16 H16 119.9
C17 C16 H16 119.9
C16 C17 C18 120.24(14)
C16 C17 H17 119.9
C18 C17 H17 119.9
O2 C18 C19 124.93(14)
O2 C18 C17 115.38(13)
C19 C18 C17 119.68(13)
C18 C19 C20 119.59(14)
C18 C19 H19 120.2
C20 C19 H19 120.2
C15 C20 C19 120.91(14)
C15 C20 H20 119.5
C19 C20 H20 119.5
O2 C21 H21A 109.5
O2 C21 H21B 109.5
H21A C21 H21B 109.5
O2 C21 H21C 109.5
H21A C21 H21C 109.5
H21B C21 H21C 109.5
C2 N1 C15 119.41(11)
C2 N1 C1 123.07(11)
C15 N1 C1 117.51(10)
C18 O2 C21 118.24(13)
C4 S1 C1 96.84(7)

loop_
_geom_bond_atom_site_label_1
_geom_bond_atom_site_label_2
_geom_bond_distance
C1 N1 1.4622(17)
C1 C9 1.522(2)
C1 S1 1.8192(15)
C1 H1 0.9800
C2 O1 1.2240(16)
C2 N1 1.3591(18)
C2 C3 1.4929(18)
C3 C8 1.389(2)
C3 C4 1.398(2)
C4 C5 1.398(2)
C4 S1 1.7533(16)
C5 C6 1.367(3)
C5 H5 0.9300
C6 C7 1.385(3)
C6 H6 0.9300
C7 C8 1.378(2)
C7 H7 0.9300
C8 H8 0.9300
C9 C10 1.383(2)
C9 C14 1.3935(19)
C10 C11 1.386(2)
C10 H10 0.9300
C11 C12 1.376(2)
C11 H11 0.9300
C12 C13 1.374(2)
C12 H12 0.9300
C13 C14 1.376(2)
C13 H13 0.9300
C14 H14 0.9300
C15 C20 1.369(2)
C15 C16 1.380(2)
C15 N1 1.4432(17)
C16 C17 1.380(2)
C16 H16 0.9300
C17 C18 1.384(2)
C17 H17 0.9300
C18 O2 1.3661(17)
C18 C19 1.374(2)
C19 C20 1.390(2)
C19 H19 0.9300
C20 H20 0.9300
C21 O2 1.427(2)
C21 H21A 0.9600
C21 H21B 0.9600
C21 H21C 0.9600

loop_
_geom_hbond_atom_site_label_D
_geom_hbond_atom_site_label_H
_geom_hbond_atom_site_label_A
_geom_hbond_site_symmetry_A
_geom_hbond_distance_DH
_geom_hbond_distance_HA
_geom_hbond_distance_DA
_geom_hbond_angle_DHA
_geom_hbond_publ_flag
C11 H11 O1 4_555 0.93 2.59 3.447(2) 154 yes
C21 H21B O1 5_666 0.96 2.63 3.352(2) 132 no
C5 H5 O2 8_455 0.93 2.46 3.387(2) 173 yes
C21 H21A Cg4 3_666 0.96 2.96 3.8068(10) 148 yes

loop_
_geom_torsion_atom_site_label_1
_geom_torsion_atom_site_label_2
_geom_torsion_atom_site_label_3
_geom_torsion_atom_site_label_4
_geom_torsion
O1 C2 C3 C8 -20.9(2)
N1 C2 C3 C8 161.10(13)
O1 C2 C3 C4 152.55(14)
N1 C2 C3 C4 -25.42(19)
C8 C3 C4 C5 2.6(2)
C2 C3 C4 C5 -170.80(13)
C8 C3 C4 S1 -179.16(11)
C2 C3 C4 S1 7.43(18)
C3 C4 C5 C6 -1.7(2)
S1 C4 C5 C6 -179.94(13)
C4 C5 C6 C7 -0.8(3)
C5 C6 C7 C8 2.4(3)
C6 C7 C8 C3 -1.5(3)
C4 C3 C8 C7 -1.0(2)
C2 C3 C8 C7 172.71(14)
N1 C1 C9 C10 3.89(19)
S1 C1 C9 C10 -124.24(13)
N1 C1 C9 C14 -173.97(12)
S1 C1 C9 C14 57.90(15)
C14 C9 C10 C11 0.1(2)
C1 C9 C10 C11 -177.71(14)
C9 C10 C11 C12 0.1(3)
C10 C11 C12 C13 -0.2(3)
C11 C12 C13 C14 0.0(3)
C12 C13 C14 C9 0.3(2)
C10 C9 C14 C13 -0.3(2)
C1 C9 C14 C13 177.63(13)
C20 C15 C16 C17 1.4(2)
N1 C15 C16 C17 -177.27(15)
C15 C16 C17 C18 -0.1(3)
C16 C17 C18 O2 178.86(16)
C16 C17 C18 C19 -1.3(3)
O2 C18 C19 C20 -178.67(14)
C17 C18 C19 C20 1.5(2)
C16 C15 C20 C19 -1.2(2)
N1 C15 C20 C19 177.45(13)
C18 C19 C20 C15 -0.3(2)
O1 C2 N1 C15 -6.1(2)
C3 C2 N1 C15 171.89(12)
O1 C2 N1 C1 175.13(13)
C3 C2 N1 C1 -6.91(19)
C20 C15 N1 C2 86.36(17)
C16 C15 N1 C2 -95.04(17)
C20 C15 N1 C1 -94.78(16)
C16 C15 N1 C1 83.83(17)
C9 C1 N1 C2 -80.00(16)
S1 C1 N1 C2 49.48(16)
C9 C1 N1 C15 101.18(14)
S1 C1 N1 C15 -129.34(11)
C19 C18 O2 C21 0.1(2)
C17 C18 O2 C21 179.91(15)
C5 C4 S1 C1 -152.63(12)
C3 C4 S1 C1 29.14(12)
N1 C1 S1 C4 -54.14(10)
C9 C1 S1 C4 75.99(10)
